data_4119777
loop_
_publ_author_name
'Saul H. Lapidus'
'Gregory J. Halder'
'Peter J. Chupas'
'Karena W. Chapman'

_publ_contact_author_address
; 
X-ray Sciences Division
Argonne National Laboratory
Lemont, IL
USA
;
_publ_contact_author_name 'Karena Chapman'
_publ_section_title
;
 Exploiting High Pressures to Generate Porosity, Polymorphism, And Lattice
 Expansion in the Nonporous Molecular Framework Zn(CN)2
;
_journal_name_full 'Journal of the American Chemical Society'
_journal_page_first 7621
_journal_page_last 7628
_journal_paper_doi 10.1021/ja4012707
_journal_volume 135
_journal_year 2013
_chemical_formula_sum 'C2 N2 Zn'
_space_group_IT_number 194
_symmetry_space_group_name_Hall '-P 6c 2c'
_symmetry_space_group_name_H-M 'P 63/m m c'
_cell_angle_alpha 90
_cell_angle_beta 90
_cell_angle_gamma 120
_cell_formula_units_Z 4
_cell_length_a 8.21693(58)
_cell_length_b 8.21693
_cell_length_c 13.1705(17)
_cell_measurement_temperature 295
_cell_volume 770.11(11)
_computing_cell_refinement TOPAS
_computing_data_collection SPEC
_computing_data_reduction TOPAS
_computing_structure_refinement TOPAS
_computing_structure_solution TOPAS
_diffrn_ambient_temperature 295
_diffrn_detector 'MAR345 imaging plate detector'
_diffrn_radiation_monochromator 'Si(111) channel cut'
_diffrn_radiation_type synchrotron
_diffrn_radiation_wavelength 0.615183
_diffrn_source synchrotron
_pd_block_diffractogram_id lon_1.43GPa
_pd_instr_location
;
1-BM, Advanced Photon Source, Argonne National Laboratory
;
_pd_meas_2theta_range_inc 0.007
_pd_meas_2theta_range_max 20.002
_pd_meas_2theta_range_min 4.0
_pd_meas_number_of_points 2287
_pd_meas_scan_method cont
_pd_proc_2theta_range_inc 0.007
_pd_proc_2theta_range_max 20.002
_pd_proc_2theta_range_min 4.0
_pd_proc_ls_background_function
;
1 Pearson-Voight peaks and Chebyshev polynomial with 11 coefficients
;
_pd_proc_ls_pref_orient_corr
;
none
;
_pd_proc_ls_profile_function
;
?
;
_pd_proc_ls_prof_R_factor 0.01288
_pd_proc_ls_prof_wR_expected 0.03413
_pd_proc_ls_prof_wR_factor 0.02119
_pd_proc_wavelength 0.615183
_pd_spec_mounting
;
diamond anvil cell
;
_pd_spec_mount_mode transmission
_pd_spec_shape irregular
_refine_ls_goodness_of_fit_all 0.621
_refine_ls_number_parameters 45
_refine_ls_weighting_details 1/(sigma*sigma)
_refine_ls_weighting_scheme sigma
_cod_data_source_file ja4012707_si_004_1.cif
_cod_data_source_block lon_1.43GPa
_cod_original_cell_volume 770.11(18)
_cod_database_code 4119777

loop_
_symmetry_equiv_pos_site_id
_symmetry_equiv_pos_as_xyz
1 '-x, -x+y, -z'
2 '-x, -x+y, z+1/2'
3 '-x, -y, -z'
4 '-x, -y, z+1/2'
5 '-x+y, -x, -z+1/2'
6 '-x+y, -x, z'
7 '-x+y, y, -z+1/2'
8 '-x+y, y, z'
9 '-y, -x, -z+1/2'
10 '-y, -x, z'
11 '-y, x-y, -z+1/2'
12 '-y, x-y, z'
13 'y, -x+y, -z'
14 'y, -x+y, z+1/2'
15 'y, x, -z'
16 'y, x, z+1/2'
17 'x-y, -y, -z'
18 'x-y, -y, z+1/2'
19 'x-y, x, -z'
20 'x-y, x, z+1/2'
21 'x, y, -z+1/2'
22 'x, y, z'
23 'x, x-y, -z+1/2'
24 'x, x-y, z'

loop_
_atom_site_label
_atom_site_type_symbol
_atom_site_symmetry_multiplicity
_atom_site_fract_x
_atom_site_fract_y
_atom_site_fract_z
_atom_site_occupancy
_atom_site_B_iso_or_equiv
Zn1 Zn 4 0.3333333 0.6666667 0.58303(84) 1 3.53(25)
C1 C 0 0.46 0.92 -0.015 0.5 1.0(10)
N1 N 0 0.46 0.92 -0.015 0.5 0.9880621
C2 C 0 0.3333333 0.6666667 0.705 0.5 0.9880621
N2 N 0 0.3333333 0.6666667 0.705 0.5 0.9880621
